data_2208549
loop_
_publ_author_name
'Jan Lokaj'
'Viktor Kettmann'
'Svetoz\'ar Katu\<s\<c\'ak'
'Petra \<Cernuchov\'a'
'Viktor Milata'
'Fridrich Greg\'a\<n'

_publ_section_title
;
 5-Methyl-1,2,4-triazolo[1,5-<i>a</i>]pyrimidine-6-carbonitrile
;
_journal_coeditor_code CI2013
_journal_issue 4
_journal_name_full 'Acta Crystallographica Section E'
_journal_page_first o1252
_journal_page_last o1253
_journal_paper_doi 10.1107/S1600536806007240
_journal_volume 62
_journal_year 2006
_chemical_formula_iupac 'C7 H5 N5'
_chemical_formula_moiety 'C7 H5 N5'
_chemical_formula_sum 'C7 H5 N5'
_chemical_formula_weight 159.16
_chemical_melting_point 418
_chemical_name_systematic
;
5-Methyl-1,2,4-triazolo[1,5-a]pyrimidine-6-carbonitrile
;
_space_group_IT_number 11
_symmetry_cell_setting monoclinic
_symmetry_space_group_name_Hall '-P 2yb'
_symmetry_space_group_name_H-M 'P 1 21/m 1'
_atom_sites_solution_hydrogens geom
_atom_sites_solution_primary direct
_atom_sites_solution_secondary difmap
_cell_angle_alpha 90.00
_cell_angle_beta 96.82(3)
_cell_angle_gamma 90.00
_cell_formula_units_Z 2
_cell_length_a 7.105(2)
_cell_length_b 6.413(2)
_cell_length_c 8.190(3)
_cell_measurement_reflns_used 20
_cell_measurement_temperature 296(2)
_cell_measurement_theta_max 20
_cell_measurement_theta_min 7
_cell_volume 370.5(2)
_computing_cell_refinement XSCANS
_computing_data_collection 'XSCANS (Siemens, 1991)'
_computing_data_reduction XSCANS
_computing_molecular_graphics 'PLUTON92 (Spek, 1992)'
_computing_publication_material SHELXL97
_computing_structure_refinement 'SHELXL97 (Sheldrick, 1997)'
_computing_structure_solution 'SHELXS97 (Sheldrick, 1997)'
_diffrn_ambient_temperature 296(2)
_diffrn_measured_fraction_theta_full 0.999
_diffrn_measured_fraction_theta_max 0.999
_diffrn_measurement_device_type 'Siemens P4'
_diffrn_measurement_method \w/2\q
_diffrn_radiation_monochromator graphite
_diffrn_radiation_source 'fine-focus sealed tube'
_diffrn_radiation_type MoK\a
_diffrn_radiation_wavelength 0.71073
_diffrn_reflns_av_R_equivalents 0.0396
_diffrn_reflns_av_sigmaI/netI 0.0503
_diffrn_reflns_limit_h_max 9
_diffrn_reflns_limit_h_min -1
_diffrn_reflns_limit_k_max 9
_diffrn_reflns_limit_k_min -1
_diffrn_reflns_limit_l_max 11
_diffrn_reflns_limit_l_min -11
_diffrn_reflns_number 1628
_diffrn_reflns_theta_full 29.99
_diffrn_reflns_theta_max 29.99
_diffrn_reflns_theta_min 2.50
_diffrn_standards_decay_% 2
_diffrn_standards_interval_count 97
_diffrn_standards_number 3
_exptl_absorpt_coefficient_mu 0.098
_exptl_absorpt_correction_type none
_exptl_crystal_colour orange
_exptl_crystal_density_diffrn 1.427
_exptl_crystal_density_method 'not measured'
_exptl_crystal_description Prism
_exptl_crystal_F_000 164
_exptl_crystal_size_max 0.30
_exptl_crystal_size_mid 0.20
_exptl_crystal_size_min 0.15
_refine_diff_density_max 0.199
_refine_diff_density_min -0.241
_refine_ls_extinction_method none
_refine_ls_goodness_of_fit_ref 1.035
_refine_ls_hydrogen_treatment mixed
_refine_ls_matrix_type full
_refine_ls_number_parameters 80
_refine_ls_number_reflns 1165
_refine_ls_number_restraints 0
_refine_ls_restrained_S_all 1.035
_refine_ls_R_factor_all 0.0951
_refine_ls_R_factor_gt 0.0534
_refine_ls_shift/su_max 0.001
_refine_ls_structure_factor_coef Fsqd
_refine_ls_weighting_details 'calc w = 1/[\s^2^(Fo^2^)+(0.0688P)^2^+0.0536P] where P=(Fo^2^+2Fc^2^)/3'
_refine_ls_weighting_scheme calc
_refine_ls_wR_factor_gt 0.1260
_refine_ls_wR_factor_ref 0.1472
_reflns_number_gt 723
_reflns_number_total 1165
_reflns_threshold_expression I>2\s(I)
_cod_data_source_file ci2013.cif
_cod_data_source_block I
_cod_depositor_comments
;
The following automatic conversions were performed:
'_symmetry_cell_setting' value 'Monoclinic' changed to 'monoclinic'
according to '/home/saulius/struct/CIF-dictionaries/cif_core.dic'
dictionary named 'cif_core.dic' version 2.4.1 from 2010-06-29.

Automatic conversion script
Id: cif_fix_enum 1527 2010-12-29 10:47:43Z saulius 

The following automatic conversions were performed:

'_symmetry_cell_setting' value 'Monoclinic' changed to 'monoclinic'
according to /home/saulius/struct/CIF-dictionaries/cif_core.dic
dictionary named 'cif_core.dic' version 2.4.1 from 2010-06-29.

Automatic conversion script
Id: cif_fix_values 1715 2011-07-08 13:25:40Z adriana 
;
_cod_original_sg_symbol_H-M 'P 21/m'
_cod_database_code 2208549

loop_
_symmetry_equiv_pos_as_xyz
'x, y, z'
'-x, y+1/2, -z'
'-x, -y, -z'
'x, -y-1/2, z'

loop_
_atom_site_type_symbol
_atom_site_label
_atom_site_fract_x
_atom_site_fract_y
_atom_site_fract_z
_atom_site_U_iso_or_equiv
_atom_site_adp_type
_atom_site_calc_flag
_atom_site_refinement_flags
_atom_site_occupancy
N N1 0.3528(4) 0.2500 0.6871(2) 0.0569(6) Uani d S 1
C C2 0.5230(4) 0.2500 0.6295(3) 0.0548(7) Uani d S 1
H H2 0.6353 0.2500 0.7006 0.066 Uiso calc SR 1
N N3 0.5243(3) 0.2500 0.4680(2) 0.0460(5) Uani d S 1
N N4 0.3342(2) 0.2500 0.4157(2) 0.0354(4) Uani d S 1
C C5 0.2534(3) 0.2500 0.2566(3) 0.0369(5) Uani d S 1
C C6 0.0589(3) 0.2500 0.2396(3) 0.0420(6) Uani d S 1
C C7 -0.0394(4) 0.2500 0.3799(3) 0.0508(6) Uani d S 1
H H7 -0.1712 0.2500 0.3627 0.061 Uiso calc SR 1
N N8 0.0410(3) 0.2500 0.5318(3) 0.0524(6) Uani d S 1
C C8A 0.2329(4) 0.2500 0.5508(3) 0.0424(6) Uani d S 1
C C9 0.3792(4) 0.2500 0.1248(3) 0.0541(7) Uani d S 1
H H9A 0.307(4) 0.2500 0.019(4) 0.068(9) Uiso d S 1
H H9B 0.462(4) 0.125(4) 0.136(3) 0.107(9) Uiso d . 1
C C10 -0.0494(4) 0.2500 0.0799(3) 0.0542(7) Uani d S 1
N N10 -0.1435(4) 0.2500 -0.0423(3) 0.0804(9) Uani d S 1

loop_
_atom_site_aniso_label
_atom_site_aniso_U_11
_atom_site_aniso_U_22
_atom_site_aniso_U_33
_atom_site_aniso_U_12
_atom_site_aniso_U_13
_atom_site_aniso_U_23
N1 0.0785(17) 0.0606(14) 0.0297(10) 0.000 -0.0018(10) 0.000
C2 0.0581(16) 0.0543(15) 0.0458(13) 0.000 -0.0198(12) 0.000
N3 0.0365(10) 0.0552(12) 0.0425(11) 0.000 -0.0109(8) 0.000
N4 0.0336(9) 0.0414(10) 0.0300(8) 0.000 -0.0017(7) 0.000
C5 0.0383(11) 0.0433(12) 0.0276(9) 0.000 -0.0025(8) 0.000
C6 0.0359(11) 0.0453(13) 0.0425(12) 0.000 -0.0054(9) 0.000
C7 0.0378(12) 0.0545(15) 0.0606(15) 0.000 0.0079(11) 0.000
N8 0.0523(13) 0.0584(13) 0.0492(13) 0.000 0.0175(10) 0.000
C8A 0.0551(14) 0.0411(12) 0.0318(10) 0.000 0.0080(10) 0.000
C9 0.0517(15) 0.079(2) 0.0323(12) 0.000 0.0062(10) 0.000
C10 0.0435(13) 0.0637(17) 0.0515(14) 0.000 -0.0112(11) 0.000
N10 0.0667(16) 0.105(2) 0.0615(16) 0.000 -0.0272(13) 0.000

loop_
_atom_type_symbol
_atom_type_description
_atom_type_scat_dispersion_real
_atom_type_scat_dispersion_imag
_atom_type_scat_source
C C 0.0033 0.0016 'International Tables Vol C Tables 4.2.6.8 and 6.1.1.4'
H H 0.0000 0.0000 'International Tables Vol C Tables 4.2.6.8 and 6.1.1.4'
N N 0.0061 0.0033 'International Tables Vol C Tables 4.2.6.8 and 6.1.1.4'

loop_
_geom_angle_atom_site_label_1
_geom_angle_atom_site_label_2
_geom_angle_atom_site_label_3
_geom_angle
_geom_angle_publ_flag
C8A N1 C2 102.7(2) yes
N3 C2 N1 117.5(2) yes
N3 C2 H2 121.2 ?
N1 C2 H2 121.2 ?
C2 N3 N4 100.9(2) yes
C5 N4 N3 126.10(18) yes
C5 N4 C8A 124.25(19) yes
N3 N4 C8A 109.65(18) yes
N4 C5 C6 113.77(19) ?
N4 C5 C9 118.4(2) ?
C6 C5 C9 127.8(2) ?
C5 C6 C7 120.4(2) ?
C5 C6 C10 121.1(2) ?
C7 C6 C10 118.5(2) ?
N8 C7 C6 124.9(2) ?
N8 C7 H7 117.6 ?
C6 C7 H7 117.6 ?
C7 N8 C8A 115.5(2) ?
N1 C8A N8 129.6(2) yes
N1 C8A N4 109.2(2) yes
N8 C8A N4 121.2(2) yes
C5 C9 H9A 111.0(18) ?
C5 C9 H9B 109.7(16) ?
H9A C9 H9B 109.2(18) ?
N10 C10 C6 176.4(3) ?

loop_
_geom_bond_atom_site_label_1
_geom_bond_atom_site_label_2
_geom_bond_distance
_geom_bond_publ_flag
N1 C8A 1.321(3) yes
N1 C2 1.350(4) yes
C2 N3 1.323(3) yes
C2 H2 0.93 ?
N3 N4 1.368(3) yes
N4 C5 1.360(3) yes
N4 C8A 1.390(3) yes
C5 C6 1.372(3) yes
C5 C9 1.482(3) yes
C6 C7 1.414(3) yes
C6 C10 1.437(3) yes
C7 N8 1.306(3) yes
C7 H7 0.93 ?
N8 C8A 1.354(3) yes
C9 H9A 0.95(3) ?
C9 H9B 0.99(3) ?
C10 N10 1.136(3) yes

loop_
_geom_hbond_atom_site_label_D
_geom_hbond_atom_site_label_H
_geom_hbond_atom_site_label_A
_geom_hbond_site_symmetry_A
_geom_hbond_distance_DH
_geom_hbond_distance_HA
_geom_hbond_distance_DA
_geom_hbond_angle_DHA
C2 H2 N10 1_656 0.93 2.47 3.366(4) 161
C7 H7 N3 1_455 0.93 2.42 3.265(4) 151

loop_
_geom_torsion_atom_site_label_1
_geom_torsion_atom_site_label_2
_geom_torsion_atom_site_label_3
_geom_torsion_atom_site_label_4
_geom_torsion
C8A N1 C2 N3 0.0
N1 C2 N3 N4 0.0
C2 N3 N4 C5 180.0
C2 N3 N4 C8A 0.0
N3 N4 C5 C6 180.0
C8A N4 C5 C6 0.0
N3 N4 C5 C9 0.0
C8A N4 C5 C9 180.0
N4 C5 C6 C7 0.0
C9 C5 C6 C7 180.0
N4 C5 C6 C10 180.0
C9 C5 C6 C10 0.0
C5 C6 C7 N8 0.0
C10 C6 C7 N8 180.0
C6 C7 N8 C8A 0.0
C2 N1 C8A N8 180.0
C2 N1 C8A N4 0.0
C7 N8 C8A N1 180.0
C7 N8 C8A N4 0.0
C5 N4 C8A N1 180.0
N3 N4 C8A N1 0.0
C5 N4 C8A N8 0.0
N3 N4 C8A N8 180.0

loop_
_cod_related_entry_id
_cod_related_entry_database
_cod_related_entry_code
1 ChemSpider 9598614
